data_4337549
loop_
_publ_author_name
'Shen, Xiaoping'
'Zhou, Hongbo'
'Yan, Jiahao'
'Li, Yanfeng'
'Zhou, Hu'

_publ_section_title
;
 Syntheses, crystal structures, and magnetic properties of four new
 cyano-bridged bimetallic complexes based on the mer-[Fe(III)(qcq)(CN)3]-
 building block.
;
_journal_issue 1
_journal_name_full 'Inorganic chemistry'
_journal_page_first 116
_journal_page_last 127
_journal_paper_doi 10.1021/ic401753y
_journal_volume 53
_journal_year 2014
_chemical_formula_moiety 'C110 H72 Fe4 Mn2 N28 O6, 2(C H4 O), 2(O)'
_chemical_formula_sum 'C56 H42 Fe2 Mn N14 O5'
_chemical_formula_weight 1157.68
_chemical_name_systematic
; 
 ? 
;
_space_group_IT_number 2
_symmetry_cell_setting triclinic
_symmetry_space_group_name_Hall '-P 1'
_symmetry_space_group_name_H-M 'P -1'
_atom_sites_solution_hydrogens geom
_atom_sites_solution_primary direct
_atom_sites_solution_secondary difmap
_audit_creation_method SHELXL-97
_cell_angle_alpha 95.66(3)
_cell_angle_beta 106.30(3)
_cell_angle_gamma 98.89(3)
_cell_formula_units_Z 2
_cell_length_a 13.184(3)
_cell_length_b 13.904(3)
_cell_length_c 15.349(3)
_cell_measurement_reflns_used 4532
_cell_measurement_temperature 296(2)
_cell_measurement_theta_max 25.00
_cell_measurement_theta_min 2.15
_cell_volume 2638.0(11)
_computing_cell_refinement SMART
_computing_data_collection 'SMART (Bruker, 2000)'
_computing_data_reduction 'SAINT (Bruker, 2000)'
_computing_molecular_graphics SHELXTL
_computing_publication_material SHELXTL
_computing_structure_refinement SHELXTL
_computing_structure_solution 'SHELXTL (Bruker, 2000)'
_diffrn_ambient_temperature 296(2)
_diffrn_measured_fraction_theta_full 0.969
_diffrn_measured_fraction_theta_max 0.969
_diffrn_measurement_device_type 'Bruker Smart Aepex CCD'
_diffrn_measurement_method 'phi and omega scans'
_diffrn_radiation_monochromator graphite
_diffrn_radiation_source 'fine-focus sealed tube'
_diffrn_radiation_type MoK\a
_diffrn_radiation_wavelength 0.71073
_diffrn_reflns_av_R_equivalents 0.0502
_diffrn_reflns_av_sigmaI/netI 0.0839
_diffrn_reflns_limit_h_max 16
_diffrn_reflns_limit_h_min -16
_diffrn_reflns_limit_k_max 14
_diffrn_reflns_limit_k_min -17
_diffrn_reflns_limit_l_max 18
_diffrn_reflns_limit_l_min -18
_diffrn_reflns_number 20213
_diffrn_reflns_theta_full 26.00
_diffrn_reflns_theta_max 26.00
_diffrn_reflns_theta_min 3.11
_exptl_absorpt_coefficient_mu 0.842
_exptl_absorpt_correction_T_max 0.8364
_exptl_absorpt_correction_T_min 0.8108
_exptl_absorpt_correction_type multi-scan
_exptl_absorpt_process_details 'SADABS; Bruker, 2000'
_exptl_crystal_colour black
_exptl_crystal_density_diffrn 1.457
_exptl_crystal_density_method 'not measured'
_exptl_crystal_description block
_exptl_crystal_F_000 1186
_exptl_crystal_size_max 0.26
_exptl_crystal_size_mid 0.24
_exptl_crystal_size_min 0.22
_refine_diff_density_max 1.467
_refine_diff_density_min -0.742
_refine_diff_density_rms 0.093
_refine_ls_extinction_method none
_refine_ls_goodness_of_fit_ref 1.016
_refine_ls_hydrogen_treatment constr
_refine_ls_matrix_type full
_refine_ls_number_parameters 709
_refine_ls_number_reflns 10047
_refine_ls_number_restraints 22
_refine_ls_restrained_S_all 1.023
_refine_ls_R_factor_all 0.1136
_refine_ls_R_factor_gt 0.0893
_refine_ls_shift/su_max 0.000
_refine_ls_shift/su_mean 0.000
_refine_ls_structure_factor_coef Fsqd
_refine_ls_weighting_details 'calc w=1/[\s^2^(Fo^2^)+(0.0500P)^2^+12.0000P] where P=(Fo^2^+2Fc^2^)/3'
_refine_ls_weighting_scheme calc
_refine_ls_wR_factor_gt 0.1815
_refine_ls_wR_factor_ref 0.1995
_reflns_number_gt 7589
_reflns_number_total 10047
_reflns_threshold_expression >2sigma(I)
_cod_data_source_file ic401753y_si_002.cif
_cod_data_source_block 3
_cod_original_cell_volume 2638.0(9)
_cod_original_sg_symbol_Hall -P1
_cod_original_sg_symbol_H-M P-1
_cod_database_code 4337549

loop_
_symmetry_equiv_pos_as_xyz
'x, y, z'
'-x, -y, -z'

loop_
_atom_site_label
_atom_site_type_symbol
_atom_site_fract_x
_atom_site_fract_y
_atom_site_fract_z
_atom_site_U_iso_or_equiv
_atom_site_adp_type
_atom_site_occupancy
_atom_site_symmetry_multiplicity
_atom_site_calc_flag
_atom_site_refinement_flags
_atom_site_disorder_assembly
_atom_site_disorder_group
C1 C 0.2127(4) 0.8417(4) 0.3164(4) 0.0354(13) Uani 1 1 d . . .
C2 C 0.0604(6) 1.0576(5) 0.2676(5) 0.0532(17) Uani 1 1 d . . .
C3 C 0.2401(5) 1.0354(4) 0.3851(4) 0.0407(14) Uani 1 1 d . . .
C4 C 0.5864(4) 0.5672(4) 0.3790(4) 0.0317(12) Uani 1 1 d . . .
C5 C 0.6874(5) 0.3220(5) 0.3329(4) 0.0430(14) Uani 1 1 d . . .
C6 C 0.6520(4) 0.4136(4) 0.4732(4) 0.0309(12) Uani 1 1 d . . .
C7 C 0.0952(6) 0.9226(5) 0.4741(5) 0.0518(17) Uani 1 1 d . . .
H7 H 0.1658 0.9560 0.5010 0.062 Uiso 1 1 calc R . .
C8 C 0.0336(7) 0.8915(5) 0.5307(6) 0.064(2) Uani 1 1 d . . .
H8 H 0.0647 0.9019 0.5940 0.077 Uiso 1 1 calc R . .
C9 C -0.0711(7) 0.8462(5) 0.4941(6) 0.065(2) Uani 1 1 d . . .
H9 H -0.1135 0.8300 0.5317 0.078 Uiso 1 1 calc R . .
C10 C -0.1143(6) 0.8243(5) 0.3973(6) 0.058(2) Uani 1 1 d . . .
C11 C -0.2186(7) 0.7730(6) 0.3530(8) 0.080(3) Uani 1 1 d . . .
H11 H -0.2652 0.7544 0.3866 0.096 Uiso 1 1 calc R . .
C12 C -0.2516(6) 0.7504(6) 0.2594(8) 0.077(3) Uani 1 1 d . . .
H12 H -0.3214 0.7161 0.2302 0.093 Uiso 1 1 calc R . .
C13 C -0.1835(6) 0.7773(5) 0.2049(7) 0.068(2) Uani 1 1 d . . .
H13 H -0.2079 0.7602 0.1414 0.082 Uiso 1 1 calc R . .
C14 C -0.0812(5) 0.8288(5) 0.2481(5) 0.0526(17) Uani 1 1 d . . .
C15 C -0.0461(5) 0.8538(4) 0.3453(5) 0.0463(16) Uani 1 1 d . . .
C16 C -0.0140(6) 0.8539(6) 0.1176(6) 0.070(2) Uani 1 1 d . . .
C17 C 0.0821(6) 0.9072(6) 0.0988(5) 0.064(2) Uani 1 1 d . . .
C18 C 0.0839(8) 0.9114(8) 0.0076(6) 0.093(3) Uani 1 1 d . . .
H18 H 0.0240 0.8806 -0.0410 0.112 Uiso 1 1 calc R . .
C19 C 0.1698(9) 0.9587(8) -0.0097(6) 0.101(3) Uani 1 1 d . . .
H19 H 0.1695 0.9624 -0.0699 0.121 Uiso 1 1 calc R . .
C20 C 0.2618(7) 1.0035(6) 0.0642(5) 0.069(2) Uani 1 1 d . . .
C21 C 0.3559(8) 1.0513(7) 0.0510(7) 0.088(3) Uani 1 1 d . . .
H21 H 0.3589 1.0554 -0.0083 0.105 Uiso 1 1 calc R . .
C22 C 0.4425(7) 1.0917(7) 0.1229(6) 0.077(2) Uani 1 1 d . . .
H22 H 0.5043 1.1241 0.1127 0.092 Uiso 1 1 calc R . .
C23 C 0.4408(6) 1.0855(6) 0.2126(5) 0.067(2) Uani 1 1 d . . .
H23 H 0.5015 1.1133 0.2615 0.080 Uiso 1 1 calc R . .
C24 C 0.3498(6) 1.0384(5) 0.2293(5) 0.0576(18) Uani 1 1 d . . .
H24 H 0.3497 1.0333 0.2893 0.069 Uiso 1 1 calc R . .
C25 C 0.2564(5) 0.9979(5) 0.1550(5) 0.0483(16) Uani 1 1 d . . .
C26 C 0.4184(5) 0.3400(5) 0.3527(5) 0.0517(16) Uani 1 1 d U . .
H26 H 0.4467 0.3529 0.4163 0.062 Uiso 1 1 calc R . .
C27 C 0.3130(7) 0.2872(6) 0.3162(7) 0.086(3) Uani 1 1 d . . .
H27 H 0.2736 0.2630 0.3536 0.103 Uiso 1 1 calc R . .
C28 C 0.2664(7) 0.2715(6) 0.2131(7) 0.078(3) Uani 1 1 d . . .
H28 H 0.1974 0.2367 0.1819 0.093 Uiso 1 1 calc R . .
C29 C 0.3389(6) 0.3155(5) 0.1688(6) 0.0627(19) Uani 1 1 d U . .
C30 C 0.3125(10) 0.3131(8) 0.0739(7) 0.102(3) Uani 1 1 d . . .
H30 H 0.2455 0.2765 0.0394 0.122 Uiso 1 1 calc R . .
C31 C 0.3717(10) 0.3569(9) 0.0279(7) 0.115(4) Uani 1 1 d . . .
H31 H 0.3451 0.3577 -0.0349 0.139 Uiso 1 1 calc R . .
C32 C 0.4732(8) 0.4007(7) 0.0769(5) 0.089(3) Uani 1 1 d . . .
H32 H 0.5171 0.4275 0.0439 0.106 Uiso 1 1 calc R . .
C33 C 0.5175(6) 0.4096(5) 0.1682(5) 0.0512(14) Uani 1 1 d U . .
C34 C 0.4451(7) 0.3666(6) 0.2167(6) 0.0650(18) Uani 1 1 d U . .
C35 C 0.7003(6) 0.4842(5) 0.2042(6) 0.0602(15) Uani 1 1 d U . .
C36 C 0.8043(6) 0.5255(5) 0.2805(5) 0.0503(14) Uani 1 1 d U . .
C37 C 0.8985(6) 0.5597(5) 0.2632(7) 0.074(2) Uani 1 1 d U . .
H37 H 0.9042 0.5574 0.2040 0.088 Uiso 1 1 calc R . .
C38 C 0.9903(7) 0.6004(6) 0.3454(6) 0.077(2) Uani 1 1 d U . .
H38 H 1.0583 0.6224 0.3402 0.092 Uiso 1 1 calc R . .
C39 C 0.9733(6) 0.6053(5) 0.4303(6) 0.0619(18) Uani 1 1 d U . .
C40 C 1.0487(6) 0.6443(5) 0.5105(6) 0.0574(18) Uani 1 1 d . . .
H40 H 1.1185 0.6644 0.5083 0.069 Uiso 1 1 calc R . .
C41 C 1.0333(7) 0.6574(6) 0.5945(7) 0.077(2) Uani 1 1 d . . .
H41 H 1.0896 0.6862 0.6467 0.092 Uiso 1 1 calc R . .
C42 C 0.9319(6) 0.6264(5) 0.5988(6) 0.075(3) Uani 1 1 d . . .
H42 H 0.9183 0.6385 0.6548 0.090 Uiso 1 1 calc R . .
C43 C 0.8495(5) 0.5783(5) 0.5246(4) 0.0459(15) Uani 1 1 d . . .
H43 H 0.7831 0.5549 0.5323 0.055 Uiso 1 1 calc R . .
C44 C 0.8619(6) 0.5636(5) 0.4396(5) 0.0559(16) Uani 1 1 d U . .
C45 C 0.2148(5) 0.5173(5) 0.2425(4) 0.0457(15) Uani 1 1 d . . .
H45 H 0.2109 0.5051 0.3001 0.055 Uiso 1 1 calc R . .
C46 C 0.1403(6) 0.4597(6) 0.1659(5) 0.063(2) Uani 1 1 d . . .
H46 H 0.0856 0.4119 0.1715 0.076 Uiso 1 1 calc R . .
C47 C 0.1498(8) 0.4751(7) 0.0823(6) 0.088(3) Uani 1 1 d . . .
H47 H 0.1035 0.4355 0.0294 0.105 Uiso 1 1 calc R . .
C48 C 0.2291(7) 0.5508(7) 0.0762(5) 0.082(3) Uani 1 1 d . . .
H48 H 0.2353 0.5630 0.0192 0.098 Uiso 1 1 calc R . .
C49 C 0.2980(6) 0.6068(5) 0.1551(4) 0.0490(16) Uani 1 1 d . . .
C50 C 0.3980(7) 0.7161(7) 0.0739(6) 0.082(3) Uani 1 1 d . . .
H50 H 0.3628 0.6751 0.0185 0.098 Uiso 1 1 calc R . .
C51 C 0.4691(9) 0.7998(8) 0.0771(7) 0.104(4) Uani 1 1 d . . .
H51 H 0.4824 0.8164 0.0235 0.125 Uiso 1 1 calc R . .
C52 C 0.5205(8) 0.8588(6) 0.1583(7) 0.079(3) Uani 1 1 d . . .
H52 H 0.5675 0.9171 0.1611 0.095 Uiso 1 1 calc R . .
C53 C 0.5013(6) 0.8303(5) 0.2374(5) 0.0554(18) Uani 1 1 d . . .
H53 H 0.5382 0.8693 0.2936 0.066 Uiso 1 1 calc R . .
C54 C 0.3790(6) 0.6933(5) 0.1546(4) 0.0489(16) Uani 1 1 d . . .
C55 C 0.4413(6) 0.8734(6) 0.5268(5) 0.067(2) Uani 1 1 d . . .
H55A H 0.3851 0.9045 0.4939 0.101 Uiso 1 1 calc R . .
H55B H 0.4960 0.9220 0.5710 0.101 Uiso 1 1 calc R . .
H55C H 0.4119 0.8247 0.5577 0.101 Uiso 1 1 calc R . .
C56 C 0.8498(8) 0.2891(7) 0.1346(7) 0.098(3) Uani 1 1 d . . .
H56A H 0.8092 0.2760 0.1766 0.147 Uiso 1 1 calc R . .
H56B H 0.8215 0.2405 0.0806 0.147 Uiso 1 1 calc R . .
H56C H 0.8446 0.3533 0.1179 0.147 Uiso 1 1 calc R . .
Fe1 Fe 0.12612(7) 0.94275(6) 0.28931(6) 0.0384(2) Uani 1 1 d . . .
Fe2 Fe 0.64275(7) 0.44833(6) 0.35221(6) 0.0384(2) Uani 1 1 d U . .
Mn1 Mn 0.39710(7) 0.69909(6) 0.36105(6) 0.0312(2) Uani 1 1 d . . .
N1 N 0.2643(4) 0.7831(4) 0.3346(3) 0.0395(11) Uani 1 1 d . . .
N2 N 0.0196(6) 1.1238(5) 0.2510(5) 0.085(2) Uani 1 1 d . . .
N3 N 0.3011(5) 1.0893(4) 0.4445(4) 0.0510(14) Uani 1 1 d . . .
N4 N 0.5436(4) 0.6314(3) 0.3873(3) 0.0368(11) Uani 1 1 d . . .
N5 N 0.7044(5) 0.2458(4) 0.3157(5) 0.0602(16) Uani 1 1 d . . .
N6 N 0.6539(4) 0.3852(3) 0.5413(3) 0.0381(11) Uani 1 1 d . . .
N7 N 0.0562(4) 0.9060(4) 0.3844(4) 0.0450(13) Uani 1 1 d . . .
N8 N -0.0009(4) 0.8634(4) 0.2094(4) 0.0495(13) Uani 1 1 d . . .
N9 N 0.1639(4) 0.9514(4) 0.1714(4) 0.0464(13) Uani 1 1 d . . .
N10 N 0.4819(5) 0.3734(4) 0.3035(4) 0.0628(15) Uani 1 1 d U . .
N11 N 0.6166(5) 0.4544(4) 0.2265(4) 0.0621(15) Uani 1 1 d U . .
N12 N 0.7855(5) 0.5216(4) 0.3681(5) 0.0576(14) Uani 1 1 d U . .
N13 N 0.2920(4) 0.5895(3) 0.2382(3) 0.0349(11) Uani 1 1 d . . .
N14 N 0.4320(4) 0.7492(4) 0.2357(4) 0.0420(12) Uani 1 1 d . . .
O1 O -0.0915(5) 0.8095(6) 0.0548(4) 0.122(3) Uani 1 1 d . . .
O2 O 0.6998(5) 0.4807(4) 0.1163(4) 0.0862(19) Uani 1 1 d U . .
O3 O 0.4879(3) 0.8268(3) 0.4629(3) 0.0471(11) Uani 1 1 d . . .
H3 H 0.5541 0.8419 0.4877 0.057 Uiso 1 1 d R . .
O4 O 0.9539(6) 0.2856(5) 0.1751(5) 0.110(2) Uani 1 1 d . . .
H4 H 0.9681 0.2998 0.2309 0.132 Uiso 1 1 calc R . .
O5A O 0.7105(9) 0.0708(8) 0.2023(7) 0.067(3) Uiso 0.50 1 d P A 1
O5B O 0.7593(11) 0.0425(10) 0.2394(9) 0.052(3) Uiso 0.35 1 d P B 2
O5C O 0.7179(17) 0.0426(16) 0.2989(15) 0.025(5) Uiso 0.15 1 d P C 3

loop_
_atom_site_aniso_label
_atom_site_aniso_U_11
_atom_site_aniso_U_22
_atom_site_aniso_U_33
_atom_site_aniso_U_23
_atom_site_aniso_U_13
_atom_site_aniso_U_12
C1 0.034(3) 0.037(3) 0.036(3) 0.002(3) 0.011(3) 0.009(3)
C2 0.063(5) 0.052(4) 0.053(4) 0.012(3) 0.020(4) 0.027(4)
C3 0.041(4) 0.038(3) 0.049(4) 0.012(3) 0.017(3) 0.013(3)
C4 0.025(3) 0.036(3) 0.033(3) 0.007(2) 0.009(2) 0.003(2)
C5 0.049(4) 0.041(3) 0.046(4) 0.010(3) 0.023(3) 0.009(3)
C6 0.025(3) 0.027(3) 0.037(3) 0.000(2) 0.008(2) 0.001(2)
C7 0.071(5) 0.052(4) 0.049(4) 0.018(3) 0.033(4) 0.024(4)
C8 0.091(6) 0.056(4) 0.067(5) 0.025(4) 0.045(5) 0.034(4)
C9 0.090(6) 0.042(4) 0.097(7) 0.027(4) 0.065(6) 0.031(4)
C10 0.054(4) 0.034(3) 0.106(7) 0.020(4) 0.048(5) 0.020(3)
C11 0.071(6) 0.052(5) 0.149(9) 0.038(6) 0.070(7) 0.026(4)
C12 0.045(4) 0.045(4) 0.146(9) 0.023(5) 0.031(6) 0.008(3)
C13 0.043(4) 0.047(4) 0.108(7) 0.012(4) 0.015(4) 0.002(3)
C14 0.040(4) 0.039(3) 0.083(5) 0.010(4) 0.021(4) 0.014(3)
C15 0.047(4) 0.032(3) 0.075(5) 0.014(3) 0.034(4) 0.019(3)
C16 0.056(5) 0.085(6) 0.053(5) -0.003(4) 0.008(4) -0.009(4)
C17 0.059(5) 0.069(5) 0.053(5) -0.001(4) 0.009(4) 0.001(4)
C18 0.079(6) 0.139(9) 0.045(5) -0.004(5) 0.012(5) -0.006(6)
C19 0.110(8) 0.142(10) 0.043(5) 0.014(6) 0.024(5) -0.003(7)
C20 0.079(6) 0.088(6) 0.047(4) 0.020(4) 0.029(4) 0.014(5)
C21 0.102(8) 0.103(7) 0.070(6) 0.029(6) 0.045(6) 0.006(6)
C22 0.078(6) 0.095(7) 0.072(6) 0.029(5) 0.044(5) 0.008(5)
C23 0.058(5) 0.086(6) 0.063(5) 0.019(4) 0.030(4) 0.006(4)
C24 0.064(5) 0.064(5) 0.055(4) 0.018(4) 0.029(4) 0.015(4)
C25 0.054(4) 0.043(4) 0.055(4) 0.009(3) 0.026(4) 0.014(3)
C26 0.033(3) 0.055(4) 0.060(4) 0.007(3) 0.010(3) -0.006(3)
C27 0.059(5) 0.056(5) 0.147(9) 0.056(6) 0.022(6) 0.015(4)
C28 0.062(5) 0.055(5) 0.102(7) 0.015(5) -0.002(5) 0.018(4)
C29 0.054(4) 0.051(4) 0.077(5) 0.008(4) 0.011(3) 0.008(3)
C30 0.144(10) 0.087(7) 0.082(7) 0.019(6) 0.050(7) 0.008(7)
C31 0.125(10) 0.122(9) 0.064(6) 0.000(6) -0.012(7) 0.000(8)
C32 0.088(7) 0.115(8) 0.040(4) -0.017(5) -0.017(4) 0.036(6)
C33 0.055(3) 0.045(4) 0.050(4) 0.001(3) 0.009(3) 0.015(3)
C34 0.077(4) 0.052(4) 0.063(4) 0.011(4) 0.014(3) 0.016(3)
C35 0.069(4) 0.041(4) 0.086(4) 0.024(4) 0.038(3) 0.017(3)
C36 0.064(3) 0.038(3) 0.065(4) 0.013(3) 0.036(3) 0.027(3)
C37 0.061(5) 0.054(4) 0.112(5) -0.012(4) 0.047(4) 0.006(4)
C38 0.073(5) 0.064(5) 0.099(5) 0.007(4) 0.022(4) 0.039(4)
C39 0.055(4) 0.036(3) 0.101(5) 0.009(4) 0.025(4) 0.025(3)
C40 0.059(5) 0.043(4) 0.073(5) 0.010(4) 0.021(4) 0.017(3)
C41 0.063(5) 0.067(5) 0.102(7) 0.020(5) 0.020(5) 0.021(4)
C42 0.055(5) 0.050(4) 0.092(6) 0.019(4) -0.016(4) -0.008(4)
C43 0.038(3) 0.050(4) 0.043(4) 0.011(3) 0.006(3) -0.003(3)
C44 0.058(4) 0.040(4) 0.061(5) -0.003(3) 0.000(3) 0.025(3)
C45 0.044(4) 0.044(4) 0.045(4) 0.006(3) 0.011(3) 0.003(3)
C46 0.058(5) 0.062(5) 0.059(5) 0.001(4) 0.014(4) -0.009(4)
C47 0.094(7) 0.092(7) 0.052(5) -0.012(5) 0.014(5) -0.026(5)
C48 0.091(7) 0.109(7) 0.039(4) 0.011(5) 0.020(4) 0.000(6)
C49 0.056(4) 0.052(4) 0.036(3) 0.001(3) 0.012(3) 0.010(3)
C50 0.094(7) 0.093(7) 0.056(5) 0.021(5) 0.029(5) -0.008(5)
C51 0.143(10) 0.107(8) 0.080(7) 0.037(6) 0.066(7) 0.001(7)
C52 0.098(7) 0.062(5) 0.098(7) 0.033(5) 0.060(6) 0.007(5)
C53 0.069(5) 0.044(4) 0.069(5) 0.023(4) 0.040(4) 0.012(3)
C54 0.060(4) 0.060(4) 0.036(4) 0.017(3) 0.024(3) 0.018(3)
C55 0.060(5) 0.069(5) 0.060(5) -0.019(4) 0.014(4) 0.004(4)
C56 0.093(8) 0.090(7) 0.127(9) 0.036(6) 0.035(7) 0.048(6)
Fe1 0.0371(5) 0.0360(5) 0.0448(5) 0.0068(4) 0.0131(4) 0.0134(4)
Fe2 0.0510(6) 0.0386(5) 0.0308(5) 0.0062(4) 0.0143(4) 0.0192(4)
Mn1 0.0324(5) 0.0291(4) 0.0355(5) 0.0059(4) 0.0138(4) 0.0083(3)
N1 0.036(3) 0.040(3) 0.046(3) 0.006(2) 0.013(2) 0.015(2)
N2 0.120(6) 0.075(5) 0.071(5) 0.017(4) 0.022(4) 0.064(5)
N3 0.049(3) 0.049(3) 0.052(3) -0.002(3) 0.014(3) 0.007(3)
N4 0.033(3) 0.036(3) 0.041(3) 0.005(2) 0.012(2) 0.008(2)
N5 0.059(4) 0.034(3) 0.094(5) 0.002(3) 0.036(4) 0.011(3)
N6 0.041(3) 0.036(3) 0.038(3) 0.010(2) 0.014(2) 0.003(2)
N7 0.049(3) 0.038(3) 0.058(4) 0.010(3) 0.026(3) 0.020(2)
N8 0.040(3) 0.045(3) 0.065(4) 0.010(3) 0.018(3) 0.008(2)
N9 0.053(3) 0.045(3) 0.046(3) 0.007(3) 0.023(3) 0.007(3)
N10 0.075(4) 0.053(4) 0.066(3) 0.009(3) 0.026(3) 0.019(3)
N11 0.072(3) 0.061(4) 0.053(3) 0.009(3) 0.018(3) 0.011(3)
N12 0.060(4) 0.039(3) 0.088(4) 0.015(3) 0.041(3) 0.013(3)
N13 0.039(3) 0.035(3) 0.030(2) 0.003(2) 0.010(2) 0.008(2)
N14 0.044(3) 0.038(3) 0.054(3) 0.017(3) 0.026(3) 0.012(2)
O1 0.080(5) 0.172(7) 0.072(4) -0.012(5) 0.002(4) -0.047(5)
O2 0.136(5) 0.079(4) 0.068(3) 0.020(3) 0.064(4) 0.025(4)
O3 0.038(2) 0.041(2) 0.053(3) -0.010(2) 0.009(2) 0.0024(19)
O4 0.095(5) 0.076(5) 0.148(7) 0.050(5) 0.013(5) 0.007(4)

loop_
_atom_type_symbol
_atom_type_description
_atom_type_scat_dispersion_real
_atom_type_scat_dispersion_imag
_atom_type_scat_source
C C 0.0033 0.0016 'International Tables Vol C Tables 4.2.6.8 and 6.1.1.4'
H H 0.0000 0.0000 'International Tables Vol C Tables 4.2.6.8 and 6.1.1.4'
N N 0.0061 0.0033 'International Tables Vol C Tables 4.2.6.8 and 6.1.1.4'
O O 0.0106 0.0060 'International Tables Vol C Tables 4.2.6.8 and 6.1.1.4'
Mn Mn 0.3368 0.7283 'International Tables Vol C Tables 4.2.6.8 and 6.1.1.4'
Fe Fe 0.3463 0.8444 'International Tables Vol C Tables 4.2.6.8 and 6.1.1.4'

loop_
_geom_angle_atom_site_label_1
_geom_angle_atom_site_label_2
_geom_angle_atom_site_label_3
_geom_angle
_geom_angle_site_symmetry_1
_geom_angle_site_symmetry_3
N1 C1 Fe1 178.4(5) . .
N2 C2 Fe1 177.1(7) . .
N3 C3 Fe1 174.9(6) . .
N4 C4 Fe2 172.6(5) . .
N5 C5 Fe2 173.8(6) . .
N6 C6 Fe2 174.3(5) . .
N7 C7 C8 121.8(8) . .
N7 C7 H7 119.1 . .
C8 C7 H7 119.1 . .
C9 C8 C7 120.8(8) . .
C9 C8 H8 119.6 . .
C7 C8 H8 119.6 . .
C8 C9 C10 118.5(7) . .
C8 C9 H9 120.7 . .
C10 C9 H9 120.7 . .
C11 C10 C15 119.6(8) . .
C11 C10 C9 123.1(8) . .
C15 C10 C9 117.3(7) . .
C12 C11 C10 119.1(8) . .
C12 C11 H11 120.5 . .
C10 C11 H11 120.5 . .
C11 C12 C13 122.6(8) . .
C11 C12 H12 118.7 . .
C13 C12 H12 118.7 . .
C14 C13 C12 118.5(9) . .
C14 C13 H13 120.7 . .
C12 C13 H13 120.7 . .
C13 C14 N8 128.8(8) . .
C13 C14 C15 119.5(7) . .
N8 C14 C15 111.8(6) . .
N7 C15 C10 122.5(7) . .
N7 C15 C14 116.8(6) . .
C10 C15 C14 120.7(7) . .
O1 C16 N8 128.4(8) . .
O1 C16 C17 120.7(8) . .
N8 C16 C17 110.9(6) . .
N9 C17 C18 122.6(7) . .
N9 C17 C16 116.7(7) . .
C18 C17 C16 120.6(7) . .
C19 C18 C17 120.9(8) . .
C19 C18 H18 119.5 . .
C17 C18 H18 119.5 . .
C18 C19 C20 119.5(8) . .
C18 C19 H19 120.3 . .
C20 C19 H19 120.3 . .
C21 C20 C19 122.5(8) . .
C21 C20 C25 119.7(8) . .
C19 C20 C25 117.8(7) . .
C22 C21 C20 120.9(8) . .
C22 C21 H21 119.5 . .
C20 C21 H21 119.5 . .
C21 C22 C23 120.8(8) . .
C21 C22 H22 119.6 . .
C23 C22 H22 119.6 . .
C24 C23 C22 120.5(8) . .
C24 C23 H23 119.7 . .
C22 C23 H23 119.7 . .
C23 C24 C25 119.8(7) . .
C23 C24 H24 120.1 . .
C25 C24 H24 120.1 . .
N9 C25 C24 120.1(6) . .
N9 C25 C20 121.7(7) . .
C24 C25 C20 118.1(6) . .
N10 C26 C27 125.2(8) . .
N10 C26 H26 117.4 . .
C27 C26 H26 117.4 . .
C26 C27 C28 116.7(8) . .
C26 C27 H27 121.7 . .
C28 C27 H27 121.7 . .
C29 C28 C27 112.9(7) . .
C29 C28 H28 123.6 . .
C27 C28 H28 123.6 . .
C30 C29 C34 113.5(8) . .
C30 C29 C28 123.2(8) . .
C34 C29 C28 123.3(8) . .
C31 C30 C29 127.2(11) . .
C31 C30 H30 116.4 . .
C29 C30 H30 116.4 . .
C30 C31 C32 116.2(11) . .
C30 C31 H31 121.9 . .
C32 C31 H31 121.9 . .
C33 C32 C31 126.9(11) . .
C33 C32 H32 116.6 . .
C31 C32 H32 116.6 . .
C32 C33 N11 133.0(8) . .
C32 C33 C34 114.4(8) . .
N11 C33 C34 112.5(6) . .
N10 C34 C29 121.0(8) . .
N10 C34 C33 117.5(8) . .
C29 C34 C33 121.5(7) . .
N11 C35 O2 122.5(8) . .
N11 C35 C36 118.0(7) . .
O2 C35 C36 119.5(6) . .
C37 C36 N12 128.1(8) . .
C37 C36 C35 122.2(7) . .
N12 C36 C35 109.6(6) . .
C36 C37 C38 114.8(8) . .
C36 C37 H37 122.6 . .
C38 C37 H37 122.6 . .
C39 C38 C37 118.7(8) . .
C39 C38 H38 120.6 . .
C37 C38 H38 120.6 . .
C40 C39 C38 124.9(8) . .
C40 C39 C44 114.3(7) . .
C38 C39 C44 120.7(8) . .
C39 C40 C41 126.7(8) . .
C39 C40 H40 116.7 . .
C41 C40 H40 116.7 . .
C42 C41 C40 117.1(9) . .
C42 C41 H41 121.4 . .
C40 C41 H41 121.4 . .
C41 C42 C43 122.7(9) . .
C41 C42 H42 118.6 . .
C43 C42 H42 118.6 . .
C44 C43 C42 121.8(7) . .
C44 C43 H43 119.1 . .
C42 C43 H43 119.1 . .
N12 C44 C43 123.4(7) . .
N12 C44 C39 119.5(7) . .
C43 C44 C39 117.0(7) . .
N13 C45 C46 123.5(6) . .
N13 C45 H45 118.2 . .
C46 C45 H45 118.2 . .
C47 C46 C45 117.7(7) . .
C47 C46 H46 121.1 . .
C45 C46 H46 121.1 . .
C46 C47 C48 119.7(8) . .
C46 C47 H47 120.2 . .
C48 C47 H47 120.2 . .
C49 C48 C47 119.2(7) . .
C49 C48 H48 120.4 . .
C47 C48 H48 120.4 . .
N13 C49 C48 121.5(7) . .
N13 C49 C54 115.7(6) . .
C48 C49 C54 122.6(6) . .
C51 C50 C54 118.9(9) . .
C51 C50 H50 120.5 . .
C54 C50 H50 120.5 . .
C52 C51 C50 120.0(8) . .
C52 C51 H51 120.0 . .
C50 C51 H51 120.0 . .
C51 C52 C53 118.4(8) . .
C51 C52 H52 120.8 . .
C53 C52 H52 120.8 . .
N14 C53 C52 122.4(8) . .
N14 C53 H53 118.8 . .
C52 C53 H53 118.8 . .
N14 C54 C50 121.6(7) . .
N14 C54 C49 116.7(5) . .
C50 C54 C49 121.7(7) . .
O3 C55 H55A 109.5 . .
O3 C55 H55B 109.5 . .
H55A C55 H55B 109.5 . .
O3 C55 H55C 109.5 . .
H55A C55 H55C 109.5 . .
H55B C55 H55C 109.5 . .
O4 C56 H56A 109.5 . .
O4 C56 H56B 109.5 . .
H56A C56 H56B 109.5 . .
O4 C56 H56C 109.5 . .
H56A C56 H56C 109.5 . .
H56B C56 H56C 109.5 . .
N8 Fe1 C2 89.0(3) . .
N8 Fe1 C1 99.1(2) . .
C2 Fe1 C1 171.3(3) . .
N8 Fe1 C3 168.8(2) . .
C2 Fe1 C3 84.4(3) . .
C1 Fe1 C3 88.2(2) . .
N8 Fe1 N7 82.5(2) . .
C2 Fe1 N7 94.8(2) . .
C1 Fe1 N7 89.6(2) . .
C3 Fe1 N7 89.1(2) . .
N8 Fe1 N9 82.3(2) . .
C2 Fe1 N9 87.8(2) . .
C1 Fe1 N9 90.0(2) . .
C3 Fe1 N9 106.3(2) . .
N7 Fe1 N9 164.5(2) . .
N11 Fe2 N12 86.3(3) . .
N11 Fe2 C6 167.7(2) . .
N12 Fe2 C6 103.1(3) . .
N11 Fe2 C5 88.8(3) . .
N12 Fe2 C5 92.2(2) . .
C6 Fe2 C5 83.1(2) . .
N11 Fe2 C4 95.5(2) . .
N12 Fe2 C4 93.4(2) . .
C6 Fe2 C4 91.8(2) . .
C5 Fe2 C4 173.1(2) . .
N11 Fe2 N10 80.6(3) . .
N12 Fe2 N10 166.9(3) . .
C6 Fe2 N10 89.9(2) . .
C5 Fe2 N10 88.5(2) . .
C4 Fe2 N10 86.9(2) . .
N6 Mn1 O3 95.21(18) 2_666 .
N6 Mn1 N1 96.63(18) 2_666 .
O3 Mn1 N1 85.25(17) . .
N6 Mn1 N4 88.70(18) 2_666 .
O3 Mn1 N4 89.91(17) . .
N1 Mn1 N4 173.10(18) . .
N6 Mn1 N14 165.21(19) 2_666 .
O3 Mn1 N14 99.36(18) . .
N1 Mn1 N14 87.08(18) . .
N4 Mn1 N14 88.86(17) . .
N6 Mn1 N13 93.30(18) 2_666 .
O3 Mn1 N13 168.64(16) . .
N1 Mn1 N13 86.31(18) . .
N4 Mn1 N13 97.80(17) . .
N14 Mn1 N13 72.59(18) . .
C1 N1 Mn1 164.4(5) . .
C4 N4 Mn1 152.2(5) . .
C6 N6 Mn1 159.5(4) . 2_666
C7 N7 C15 118.8(6) . .
C7 N7 Fe1 129.6(5) . .
C15 N7 Fe1 111.5(4) . .
C16 N8 C14 124.3(6) . .
C16 N8 Fe1 118.2(5) . .
C14 N8 Fe1 116.9(5) . .
C17 N9 C25 117.4(6) . .
C17 N9 Fe1 111.5(5) . .
C25 N9 Fe1 131.1(5) . .
C34 N10 C26 120.7(7) . .
C34 N10 Fe2 111.4(6) . .
C26 N10 Fe2 127.8(5) . .
C35 N11 C33 126.7(7) . .
C35 N11 Fe2 114.1(6) . .
C33 N11 Fe2 117.9(5) . .
C44 N12 C36 117.6(6) . .
C44 N12 Fe2 132.1(6) . .
C36 N12 Fe2 110.3(5) . .
C45 N13 C49 118.3(5) . .
C45 N13 Mn1 123.6(4) . .
C49 N13 Mn1 117.4(4) . .
C53 N14 C54 118.5(6) . .
C53 N14 Mn1 124.1(5) . .
C54 N14 Mn1 117.4(4) . .
C55 O3 Mn1 121.8(4) . .
C55 O3 H3 105.1 . .
Mn1 O3 H3 128.2 . .
C56 O4 H4 109.5 . .

loop_
_geom_bond_atom_site_label_1
_geom_bond_atom_site_label_2
_geom_bond_distance
_geom_bond_site_symmetry_2
C1 N1 1.147(7) .
C1 Fe1 1.948(6) .
C2 N2 1.151(8) .
C2 Fe1 1.945(6) .
C3 N3 1.142(8) .
C3 Fe1 1.967(7) .
C4 N4 1.142(7) .
C4 Fe2 1.967(6) .
C5 N5 1.138(7) .
C5 Fe2 1.958(6) .
C6 N6 1.150(7) .
C6 Fe2 1.940(6) .
C7 N7 1.311(8) .
C7 C8 1.401(9) .
C7 H7 0.9300 .
C8 C9 1.358(11) .
C8 H8 0.9300 .
C9 C10 1.416(11) .
C9 H9 0.9300 .
C10 C11 1.392(12) .
C10 C15 1.402(9) .
C11 C12 1.368(12) .
C11 H11 0.9300 .
C12 C13 1.423(11) .
C12 H12 0.9300 .
C13 C14 1.370(9) .
C13 H13 0.9300 .
C14 N8 1.399(8) .
C14 C15 1.423(10) .
C15 N7 1.365(8) .
C16 O1 1.220(9) .
C16 N8 1.361(9) .
C16 C17 1.481(10) .
C17 N9 1.330(9) .
C17 C18 1.414(11) .
C18 C19 1.325(12) .
C18 H18 0.9300 .
C19 C20 1.415(12) .
C19 H19 0.9300 .
C20 C21 1.391(11) .
C20 C25 1.424(9) .
C21 C22 1.345(12) .
C21 H21 0.9300 .
C22 C23 1.394(10) .
C22 H22 0.9300 .
C23 C24 1.376(9) .
C23 H23 0.9300 .
C24 C25 1.417(10) .
C24 H24 0.9300 .
C25 N9 1.388(8) .
C26 N10 1.338(8) .
C26 C27 1.396(10) .
C26 H26 0.9300 .
C27 C28 1.508(13) .
C27 H27 0.9300 .
C28 C29 1.421(11) .
C28 H28 0.9300 .
C29 C30 1.395(12) .
C29 C34 1.420(11) .
C30 C31 1.313(14) .
C30 H30 0.9300 .
C31 C32 1.349(13) .
C31 H31 0.9300 .
C32 C33 1.344(10) .
C32 H32 0.9300 .
C33 N11 1.370(9) .
C33 C34 1.461(10) .
C34 N10 1.272(9) .
C35 N11 1.267(9) .
C35 O2 1.343(9) .
C35 C36 1.518(11) .
C36 C37 1.367(9) .
C36 N12 1.438(8) .
C37 C38 1.473(12) .
C37 H37 0.9300 .
C38 C39 1.379(11) .
C38 H38 0.9300 .
C39 C40 1.347(10) .
C39 C44 1.545(10) .
C40 C41 1.359(11) .
C40 H40 0.9300 .
C41 C42 1.362(11) .
C41 H41 0.9300 .
C42 C43 1.362(9) .
C42 H42 0.9300 .
C43 C44 1.360(9) .
C43 H43 0.9300 .
C44 N12 1.276(9) .
C45 N13 1.335(7) .
C45 C46 1.382(9) .
C45 H45 0.9300 .
C46 C47 1.358(10) .
C46 H46 0.9300 .
C47 C48 1.394(11) .
C47 H47 0.9300 .
C48 C49 1.370(10) .
C48 H48 0.9300 .
C49 N13 1.342(7) .
C49 C54 1.482(9) .
C50 C51 1.364(12) .
C50 C54 1.388(9) .
C50 H50 0.9300 .
C51 C52 1.357(13) .
C51 H51 0.9300 .
C52 C53 1.390(10) .
C52 H52 0.9300 .
C53 N14 1.329(8) .
C53 H53 0.9300 .
C54 N14 1.340(8) .
C55 O3 1.448(8) .
C55 H55A 0.9600 .
C55 H55B 0.9600 .
C55 H55C 0.9600 .
C56 O4 1.349(10) .
C56 H56A 0.9600 .
C56 H56B 0.9600 .
C56 H56C 0.9600 .
Fe1 N8 1.880(6) .
Fe1 N7 2.000(5) .
Fe1 N9 2.018(5) .
Fe2 N11 1.875(6) .
Fe2 N12 1.934(6) .
Fe2 N10 2.102(7) .
Mn1 N6 2.176(5) 2_666
Mn1 O3 2.185(4) .
Mn1 N1 2.218(5) .
Mn1 N4 2.231(5) .
Mn1 N14 2.249(5) .
Mn1 N13 2.261(5) .
N6 Mn1 2.176(5) 2_666
O3 H3 0.8318 .
O4 H4 0.8200 .

loop_
_geom_hbond_atom_site_label_D
_geom_hbond_atom_site_label_H
_geom_hbond_atom_site_label_A
_geom_hbond_distance_DH
_geom_hbond_distance_HA
_geom_hbond_distance_DA
_geom_hbond_angle_DHA
_geom_hbond_site_symmetry_A
O3 H3 N3 0.83 1.94 2.752(7) 164.5 2_676
